data_7010073
loop_
_publ_author_name
'Rocchini, Eliana'
'Rigo, Pierluigi'
'Mezzetti, Antonio'
'Stephan, Tim'
'Morris, Robert H.'
'Lough, Alan J.'
'Forde, Cameron E.'
'Fong, Tina P.'
'Drouin, Samantha D.'

_publ_section_title
;
 Synthesis and properties of iron-group hydrido-cyano complexes
 trans-[MH(CN)(L)2], M&#x2005;=&#x2005;Fe, Ru or Os,
 L&#x2005;=&#x2005;diphosphine, and their hydrogen, trifluoroboron and
 triphenylboron isocyanide derivatives of the type
 trans-[MH(CNH)(L)2]O3SCF3, trans-[MH(CNBX3)(L)2], X&#x2005;=&#x2005;F
 or Ph, and trans-[M(H2)(CNBF3)(dppp)2]BF4
 [dppp&#x2005;=&#x2005;Ph2P(CH2)3PPh2]
;
_journal_issue 20
_journal_name_full 'Journal of the Chemical Society, Dalton Transactions'
_journal_page_first 3591
_journal_paper_doi 10.1039/b005687l
_journal_year 2000
_chemical_formula_sum 'C54 H51 B Cl2 F3 N P4 Ru'
_chemical_formula_weight 1077.62
_space_group_IT_number 14
_symmetry_cell_setting monoclinic
_symmetry_space_group_name_Hall '-P 2yn'
_symmetry_space_group_name_H-M 'P 1 21/n 1'
_atom_sites_solution_hydrogens geom
_atom_sites_solution_primary direct
_atom_sites_solution_secondary difmap
_audit_creation_method SHELXL-97
_cell_angle_alpha 90.00
_cell_angle_beta 108.157(13)
_cell_angle_gamma 90.00
_cell_formula_units_Z 4
_cell_length_a 12.2534(19)
_cell_length_b 22.046(3)
_cell_length_c 19.251(2)
_cell_measurement_reflns_used 50
_cell_measurement_temperature 173(2)
_cell_measurement_theta_max 12.99
_cell_measurement_theta_min 12.42
_cell_volume 4941.5(12)
_computing_cell_refinement 'Siemens XSCANS'
_computing_data_collection 'Siemens XSCANS'
_computing_data_reduction 'Siemens SHELXTL'
_computing_molecular_graphics 'Siemens SHELXTL'
_computing_publication_material 'Siemens SHELXTL'
_computing_structure_refinement 'Siemens SHELXTL'
_computing_structure_solution 'Siemens SHELXTL'
_diffrn_ambient_temperature 173(2)
_diffrn_measured_fraction_theta_full 0.999
_diffrn_measured_fraction_theta_max 0.999
_diffrn_measurement_device_type 'Bruker P4'
_diffrn_measurement_method '\w scans'
_diffrn_radiation_monochromator graphite
_diffrn_radiation_source 'fine-focus sealed tube'
_diffrn_radiation_type MoK\a
_diffrn_radiation_wavelength 0.71073
_diffrn_reflns_av_R_equivalents 0.0264
_diffrn_reflns_av_sigmaI/netI 0.0512
_diffrn_reflns_limit_h_max 16
_diffrn_reflns_limit_h_min 0
_diffrn_reflns_limit_k_max 29
_diffrn_reflns_limit_k_min 0
_diffrn_reflns_limit_l_max 24
_diffrn_reflns_limit_l_min -25
_diffrn_reflns_number 12465
_diffrn_reflns_theta_full 28.00
_diffrn_reflns_theta_max 28.00
_diffrn_reflns_theta_min 2.52
_diffrn_standards_decay_% 5.51
_diffrn_standards_interval_count 97
_diffrn_standards_number 3
_exptl_absorpt_coefficient_mu 0.605
_exptl_absorpt_correction_T_max 0.7984
_exptl_absorpt_correction_T_min 0.7810
_exptl_absorpt_correction_type psi-scan
_exptl_absorpt_process_details 'SHELXTL (Sheldrick, 1997)'
_exptl_crystal_density_diffrn 1.448
_exptl_crystal_density_meas ?
_exptl_crystal_density_method 'not measured'
_exptl_crystal_F_000 2208
_exptl_crystal_size_max 0.43
_exptl_crystal_size_mid 0.41
_exptl_crystal_size_min 0.39
_refine_diff_density_max 1.048
_refine_diff_density_min -1.067
_refine_diff_density_rms 0.084
_refine_ls_extinction_method none
_refine_ls_goodness_of_fit_ref 1.006
_refine_ls_hydrogen_treatment mixed
_refine_ls_matrix_type full
_refine_ls_number_parameters 600
_refine_ls_number_reflns 11926
_refine_ls_number_restraints 4
_refine_ls_restrained_S_all 1.010
_refine_ls_R_factor_all 0.0562
_refine_ls_R_factor_gt 0.0395
_refine_ls_shift/su_max 0.001
_refine_ls_shift/su_mean 0.000
_refine_ls_structure_factor_coef Fsqd
_refine_ls_weighting_details 'calc w=1/[\s^2^(Fo^2^)+(0.0595P)^2^+0.0000P] where P=(Fo^2^+2Fc^2^)/3'
_refine_ls_weighting_scheme calc
_refine_ls_wR_factor_gt 0.1002
_refine_ls_wR_factor_ref 0.1050
_reflns_number_gt 9116
_reflns_number_total 11926
_reflns_threshold_expression >2sigma(I)
_cod_data_source_file b005687l.txt
_cod_data_source_block s9723
_cod_depositor_comments
;
 Removing duplicate rows from the ATOM_TYPE loop.

 Antanas Vaitkus,
 2018-08-07

The following automatic conversions were performed:
'_symmetry_cell_setting' value 'Monoclinic' changed to 'monoclinic'
according to '/home/saulius/struct/CIF-dictionaries/cif_core.dic'
dictionary named 'cif_core.dic' version 2.4.1 from 2010-06-29.

Automatic conversion script
Id: cif_fix_enum 1527 2010-12-29 10:47:43Z saulius 

The following automatic conversions were performed:

'_exptl_crystal_density_meas' value 'not_measured' was changed to '?'
- the value is perceived as not measured.

Automatic conversion script
Id: cif_fix_values 3008 2015-01-20 13:52:24Z robertas 
;
_cod_original_cell_volume 4941.6(11)
_cod_original_sg_symbol_H-M P2(1)/n
_cod_original_formula_sum 'C54 H H50 B Cl2 F3 N P4 Ru'
_cod_database_code 7010073

loop_
_symmetry_equiv_pos_as_xyz
'x, y, z'
'-x+1/2, y+1/2, -z+1/2'
'-x, -y, -z'
'x-1/2, -y-1/2, z-1/2'

loop_
_atom_site_label
_atom_site_type_symbol
_atom_site_fract_x
_atom_site_fract_y
_atom_site_fract_z
_atom_site_U_iso_or_equiv
_atom_site_adp_type
_atom_site_occupancy
_atom_site_symmetry_multiplicity
_atom_site_calc_flag
_atom_site_refinement_flags
_atom_site_disorder_assembly
_atom_site_disorder_group
Ru1 Ru 0.816125(16) 0.243218(8) 0.130978(10) 0.01528(6) Uani 1 1 d . . .
H1RU H 0.788(3) 0.2188(14) 0.2056(17) 0.030(8) Uiso 1 1 d . . .
P1 P 0.98003(5) 0.18501(3) 0.18511(3) 0.01783(13) Uani 1 1 d . . .
P2 P 0.92500(5) 0.31942(3) 0.20686(3) 0.01744(13) Uani 1 1 d . . .
P3 P 0.70308(5) 0.16558(3) 0.06298(3) 0.01785(13) Uani 1 1 d . . .
P4 P 0.64161(5) 0.29738(3) 0.08897(3) 0.01732(13) Uani 1 1 d . . .
F1 F 0.99522(18) 0.26153(12) -0.08878(11) 0.0584(6) Uani 1 1 d . . .
F2 F 0.8674(2) 0.33835(11) -0.11705(12) 0.0657(7) Uani 1 1 d . . .
F3 F 0.80656(17) 0.24200(10) -0.13931(10) 0.0476(5) Uani 1 1 d . . .
N1 N 0.8724(2) 0.27478(11) -0.01535(12) 0.0269(5) Uani 1 1 d . . .
C1 C 1.0511(2) 0.21861(12) 0.27526(13) 0.0213(5) Uani 1 1 d . . .
H1A H 1.0051 0.2108 0.3084 0.026 Uiso 1 1 calc R . .
H1B H 1.1279 0.2002 0.2969 0.026 Uiso 1 1 calc R . .
C2 C 1.0628(2) 0.28641(11) 0.26603(14) 0.0218(5) Uani 1 1 d . . .
H2A H 1.1242 0.2942 0.2437 0.026 Uiso 1 1 calc R . .
H2B H 1.0850 0.3063 0.3145 0.026 Uiso 1 1 calc R . .
C3 C 0.5962(2) 0.20316(11) -0.01416(13) 0.0217(5) Uani 1 1 d . . .
H3A H 0.6344 0.2229 -0.0466 0.026 Uiso 1 1 calc R . .
H3B H 0.5401 0.1732 -0.0431 0.026 Uiso 1 1 calc R . .
C4 C 0.5358(2) 0.25046(11) 0.01879(14) 0.0218(5) Uani 1 1 d . . .
H4A H 0.4838 0.2298 0.0416 0.026 Uiso 1 1 calc R . .
H4B H 0.4887 0.2772 -0.0205 0.026 Uiso 1 1 calc R . .
C5 C 0.8553(2) 0.26509(11) 0.03943(14) 0.0206(5) Uani 1 1 d . . .
C11 C 1.0922(2) 0.18177(11) 0.14117(13) 0.0196(5) Uani 1 1 d . . .
C12 C 1.0610(2) 0.16536(12) 0.06771(14) 0.0243(5) Uani 1 1 d . . .
H12A H 0.9827 0.1570 0.0420 0.029 Uiso 1 1 calc R . .
C13 C 1.1426(2) 0.16098(13) 0.03147(15) 0.0286(6) Uani 1 1 d . . .
H13A H 1.1205 0.1491 -0.0184 0.034 Uiso 1 1 calc R . .
C14 C 1.2569(3) 0.17404(13) 0.06865(17) 0.0317(6) Uani 1 1 d . . .
H14A H 1.3130 0.1713 0.0441 0.038 Uiso 1 1 calc R . .
C15 C 1.2890(2) 0.19104(14) 0.14110(18) 0.0335(7) Uani 1 1 d . . .
H15A H 1.3670 0.2004 0.1661 0.040 Uiso 1 1 calc R . .
C16 C 1.2076(2) 0.19455(13) 0.17793(15) 0.0274(6) Uani 1 1 d . . .
H16A H 1.2306 0.2056 0.2281 0.033 Uiso 1 1 calc R . .
C21 C 0.9712(2) 0.10591(11) 0.21308(13) 0.0215(5) Uani 1 1 d . . .
C22 C 1.0452(2) 0.06081(12) 0.20445(15) 0.0268(6) Uani 1 1 d . . .
H22A H 1.1024 0.0701 0.1823 0.032 Uiso 1 1 calc R . .
C23 C 1.0355(3) 0.00223(13) 0.22822(17) 0.0344(7) Uani 1 1 d . . .
H23A H 1.0859 -0.0285 0.2218 0.041 Uiso 1 1 calc R . .
C24 C 0.9530(3) -0.01195(13) 0.26132(17) 0.0336(7) Uani 1 1 d . . .
H24A H 0.9459 -0.0523 0.2767 0.040 Uiso 1 1 calc R . .
C25 C 0.8814(3) 0.03312(13) 0.27173(16) 0.0319(6) Uani 1 1 d . . .
H25A H 0.8262 0.0239 0.2955 0.038 Uiso 1 1 calc R . .
C26 C 0.8896(2) 0.09169(12) 0.24773(15) 0.0256(6) Uani 1 1 d . . .
H26A H 0.8395 0.1223 0.2548 0.031 Uiso 1 1 calc R . .
C31 C 0.9803(2) 0.38690(12) 0.17294(15) 0.0229(5) Uani 1 1 d . . .
C32 C 1.0725(3) 0.41956(13) 0.21964(16) 0.0305(6) Uani 1 1 d . . .
H32A H 1.1068 0.4065 0.2686 0.037 Uiso 1 1 calc R . .
C33 C 1.1136(3) 0.47082(15) 0.19442(18) 0.0374(7) Uani 1 1 d . . .
H33A H 1.1772 0.4921 0.2261 0.045 Uiso 1 1 calc R . .
C34 C 1.0639(3) 0.49134(15) 0.12427(19) 0.0429(8) Uani 1 1 d . . .
H34A H 1.0917 0.5270 0.1078 0.051 Uiso 1 1 calc R . .
C35 C 0.9718(3) 0.45914(15) 0.07741(18) 0.0397(8) Uani 1 1 d . . .
H35A H 0.9364 0.4731 0.0289 0.048 Uiso 1 1 calc R . .
C36 C 0.9321(2) 0.40685(13) 0.10165(15) 0.0284(6) Uani 1 1 d . . .
H36A H 0.8712 0.3845 0.0690 0.034 Uiso 1 1 calc R . .
C41 C 0.8692(2) 0.35138(12) 0.27710(13) 0.0211(5) Uani 1 1 d . . .
C42 C 0.8567(2) 0.41356(13) 0.28593(16) 0.0294(6) Uani 1 1 d . . .
H42A H 0.8735 0.4415 0.2531 0.035 Uiso 1 1 calc R . .
C43 C 0.8195(3) 0.43470(14) 0.34297(18) 0.0368(7) Uani 1 1 d . . .
H43A H 0.8126 0.4771 0.3492 0.044 Uiso 1 1 calc R . .
C44 C 0.7925(3) 0.39485(15) 0.39045(16) 0.0348(7) Uani 1 1 d . . .
H44A H 0.7665 0.4098 0.4288 0.042 Uiso 1 1 calc R . .
C45 C 0.8033(3) 0.33332(15) 0.38197(15) 0.0315(6) Uani 1 1 d . . .
H45A H 0.7849 0.3057 0.4145 0.038 Uiso 1 1 calc R . .
C46 C 0.8415(2) 0.31172(12) 0.32539(14) 0.0252(6) Uani 1 1 d . . .
H46A H 0.8487 0.2692 0.3197 0.030 Uiso 1 1 calc R . .
C51 C 0.7626(2) 0.10783(11) 0.01701(14) 0.0206(5) Uani 1 1 d . . .
C52 C 0.8028(2) 0.05278(12) 0.05121(15) 0.0246(5) Uani 1 1 d . . .
H52A H 0.7977 0.0449 0.0986 0.030 Uiso 1 1 calc R . .
C53 C 0.8502(2) 0.00956(13) 0.01702(17) 0.0306(6) Uani 1 1 d . . .
H53A H 0.8777 -0.0276 0.0412 0.037 Uiso 1 1 calc R . .
C54 C 0.8576(3) 0.02009(15) -0.05215(17) 0.0359(7) Uani 1 1 d . . .
H54A H 0.8887 -0.0100 -0.0759 0.043 Uiso 1 1 calc R . .
C55 C 0.8196(3) 0.07453(15) -0.08665(16) 0.0358(7) Uani 1 1 d . . .
H55A H 0.8256 0.0821 -0.1339 0.043 Uiso 1 1 calc R . .
C56 C 0.7726(2) 0.11816(14) -0.05263(15) 0.0284(6) Uani 1 1 d . . .
H56A H 0.7469 0.1555 -0.0768 0.034 Uiso 1 1 calc R . .
C61 C 0.6075(2) 0.11983(11) 0.09948(14) 0.0218(5) Uani 1 1 d . . .
C62 C 0.6047(2) 0.12697(13) 0.17067(15) 0.0273(6) Uani 1 1 d . . .
H62A H 0.6541 0.1555 0.2023 0.033 Uiso 1 1 calc R . .
C63 C 0.5291(3) 0.09220(14) 0.19589(17) 0.0356(7) Uani 1 1 d . . .
H63B H 0.5291 0.0963 0.2450 0.043 Uiso 1 1 calc R . .
C64 C 0.4547(3) 0.05207(14) 0.14973(19) 0.0369(7) Uani 1 1 d . . .
H64A H 0.4027 0.0291 0.1668 0.044 Uiso 1 1 calc R . .
C65 C 0.4557(3) 0.04518(13) 0.07858(18) 0.0335(7) Uani 1 1 d . . .
H65A H 0.4043 0.0175 0.0469 0.040 Uiso 1 1 calc R . .
C66 C 0.5318(2) 0.07876(12) 0.05327(16) 0.0258(6) Uani 1 1 d . . .
H66A H 0.5323 0.0738 0.0044 0.031 Uiso 1 1 calc R . .
C71 C 0.6396(2) 0.36865(12) 0.03993(13) 0.0205(5) Uani 1 1 d . . .
C72 C 0.6457(2) 0.42456(13) 0.07491(16) 0.0288(6) Uani 1 1 d . . .
H72A H 0.6481 0.4259 0.1247 0.035 Uiso 1 1 calc R . .
C73 C 0.6484(3) 0.47821(14) 0.03766(19) 0.0379(7) Uani 1 1 d . . .
H73A H 0.6517 0.5161 0.0618 0.046 Uiso 1 1 calc R . .
C74 C 0.6462(3) 0.47639(14) -0.03475(19) 0.0399(8) Uani 1 1 d . . .
H74A H 0.6476 0.5131 -0.0603 0.048 Uiso 1 1 calc R . .
C75 C 0.6419(3) 0.42140(14) -0.06970(16) 0.0358(7) Uani 1 1 d . . .
H75A H 0.6413 0.4202 -0.1192 0.043 Uiso 1 1 calc R . .
C76 C 0.6385(2) 0.36781(13) -0.03261(15) 0.0275(6) Uani 1 1 d . . .
H76A H 0.6355 0.3301 -0.0570 0.033 Uiso 1 1 calc R . .
C81 C 0.5524(2) 0.31517(11) 0.14729(14) 0.0209(5) Uani 1 1 d . . .
C82 C 0.5799(2) 0.29276(13) 0.21746(15) 0.0271(6) Uani 1 1 d . . .
H82A H 0.6496 0.2710 0.2374 0.033 Uiso 1 1 calc R . .
C83 C 0.5066(3) 0.30164(14) 0.25981(16) 0.0334(7) Uani 1 1 d . . .
H83A H 0.5267 0.2861 0.3082 0.040 Uiso 1 1 calc R . .
C84 C 0.4055(3) 0.33282(14) 0.23102(17) 0.0350(7) Uani 1 1 d . . .
H84A H 0.3557 0.3388 0.2596 0.042 Uiso 1 1 calc R . .
C85 C 0.3759(3) 0.35547(14) 0.16084(18) 0.0339(7) Uani 1 1 d . . .
H85A H 0.3054 0.3766 0.1411 0.041 Uiso 1 1 calc R . .
C86 C 0.4494(2) 0.34734(13) 0.11874(15) 0.0275(6) Uani 1 1 d . . .
H86A H 0.4296 0.3636 0.0707 0.033 Uiso 1 1 calc R . .
B1 B 0.8864(3) 0.28015(18) -0.09302(18) 0.0339(7) Uani 1 1 d . . .
Cl1 Cl 0.77818(14) 0.15098(6) 0.38879(8) 0.0867(4) Uani 1 1 d D . .
Cl2 Cl 0.65811(11) 0.11274(7) 0.49043(7) 0.0803(4) Uani 1 1 d D . .
C1S C 0.6507(6) 0.1209(4) 0.4008(3) 0.065(3) Uiso 0.542(9) 1 d PD A 1
H1SA H 0.5856 0.1480 0.3764 0.078 Uiso 0.542(9) 1 calc PR A 1
H1SB H 0.6348 0.0808 0.3765 0.078 Uiso 0.542(9) 1 calc PR A 1
C1S* C 0.6974(9) 0.1720(4) 0.4439(5) 0.077(4) Uiso 0.458(9) 1 d PD A 2
H1SD H 0.6269 0.1924 0.4133 0.092 Uiso 0.458(9) 1 calc PR A 2
H1SC H 0.7418 0.2019 0.4801 0.092 Uiso 0.458(9) 1 calc PR A 2

loop_
_atom_site_aniso_label
_atom_site_aniso_U_11
_atom_site_aniso_U_22
_atom_site_aniso_U_33
_atom_site_aniso_U_23
_atom_site_aniso_U_13
_atom_site_aniso_U_12
Ru1 0.01617(10) 0.01623(10) 0.01305(9) -0.00162(7) 0.00399(7) 0.00077(7)
P1 0.0187(3) 0.0183(3) 0.0160(3) -0.0012(2) 0.0046(2) 0.0018(2)
P2 0.0183(3) 0.0178(3) 0.0156(3) -0.0021(2) 0.0044(2) 0.0002(2)
P3 0.0189(3) 0.0179(3) 0.0161(3) -0.0025(2) 0.0045(2) 0.0002(2)
P4 0.0175(3) 0.0183(3) 0.0162(3) -0.0012(2) 0.0053(2) 0.0011(2)
F1 0.0354(11) 0.111(2) 0.0345(10) -0.0073(11) 0.0192(9) 0.0059(11)
F2 0.107(2) 0.0561(14) 0.0424(12) 0.0169(10) 0.0358(13) 0.0037(14)
F3 0.0441(11) 0.0716(14) 0.0226(9) -0.0033(9) 0.0038(8) -0.0102(10)
N1 0.0269(12) 0.0327(13) 0.0231(11) 0.0016(9) 0.0104(9) 0.0042(10)
C1 0.0216(12) 0.0238(13) 0.0160(11) -0.0016(9) 0.0025(10) 0.0028(10)
C2 0.0199(12) 0.0220(13) 0.0213(12) -0.0058(10) 0.0032(10) 0.0017(10)
C3 0.0235(13) 0.0209(12) 0.0173(11) -0.0020(9) 0.0016(10) -0.0010(10)
C4 0.0187(11) 0.0221(13) 0.0206(12) -0.0013(10) 0.0006(9) -0.0004(10)
C5 0.0191(12) 0.0198(12) 0.0218(12) -0.0025(9) 0.0048(10) 0.0018(9)
C11 0.0192(12) 0.0181(11) 0.0224(12) -0.0006(9) 0.0080(10) 0.0040(9)
C12 0.0227(13) 0.0259(13) 0.0246(13) -0.0013(10) 0.0080(11) 0.0009(10)
C13 0.0322(15) 0.0332(15) 0.0242(13) -0.0008(11) 0.0142(12) 0.0048(12)
C14 0.0289(15) 0.0334(15) 0.0397(16) -0.0007(13) 0.0204(13) 0.0029(12)
C15 0.0208(13) 0.0359(16) 0.0443(17) -0.0086(13) 0.0111(13) -0.0028(12)
C16 0.0214(13) 0.0311(14) 0.0287(14) -0.0072(11) 0.0066(11) 0.0000(11)
C21 0.0240(13) 0.0208(12) 0.0176(12) -0.0011(9) 0.0037(10) 0.0017(10)
C22 0.0276(14) 0.0254(13) 0.0298(14) 0.0005(11) 0.0124(11) 0.0046(11)
C23 0.0420(17) 0.0226(14) 0.0400(17) 0.0017(12) 0.0149(14) 0.0100(12)
C24 0.0415(17) 0.0232(14) 0.0366(16) 0.0077(12) 0.0132(14) 0.0011(12)
C25 0.0340(16) 0.0317(15) 0.0318(15) 0.0074(12) 0.0127(13) -0.0022(12)
C26 0.0280(14) 0.0235(13) 0.0255(13) 0.0024(10) 0.0085(11) 0.0052(11)
C31 0.0235(13) 0.0196(12) 0.0269(13) -0.0020(10) 0.0095(11) -0.0024(10)
C32 0.0302(15) 0.0299(15) 0.0289(14) -0.0030(11) 0.0056(12) -0.0053(12)
C33 0.0316(16) 0.0366(17) 0.0434(18) -0.0066(14) 0.0108(14) -0.0149(13)
C34 0.048(2) 0.0388(18) 0.0472(19) 0.0045(15) 0.0226(16) -0.0150(15)
C35 0.0424(18) 0.0435(18) 0.0337(16) 0.0111(14) 0.0124(14) -0.0089(15)
C36 0.0270(14) 0.0328(15) 0.0251(14) -0.0006(11) 0.0077(11) -0.0055(11)
C41 0.0192(12) 0.0243(13) 0.0179(12) -0.0051(9) 0.0031(10) 0.0023(10)
C42 0.0321(15) 0.0241(14) 0.0338(15) -0.0040(11) 0.0130(12) 0.0022(11)
C43 0.0382(17) 0.0305(15) 0.0435(18) -0.0160(13) 0.0154(14) 0.0021(13)
C44 0.0289(15) 0.0479(19) 0.0285(15) -0.0170(13) 0.0103(12) 0.0028(13)
C45 0.0298(15) 0.0444(17) 0.0208(13) -0.0013(12) 0.0083(11) 0.0020(13)
C46 0.0273(14) 0.0264(13) 0.0208(12) -0.0031(10) 0.0059(11) 0.0041(11)
C51 0.0172(11) 0.0207(12) 0.0230(12) -0.0071(10) 0.0049(10) -0.0014(9)
C52 0.0242(13) 0.0224(13) 0.0273(14) -0.0032(10) 0.0081(11) -0.0025(10)
C53 0.0256(14) 0.0229(14) 0.0442(17) -0.0066(12) 0.0123(13) 0.0005(11)
C54 0.0292(15) 0.0392(17) 0.0397(17) -0.0186(14) 0.0115(13) 0.0041(13)
C55 0.0356(16) 0.0483(19) 0.0246(14) -0.0087(13) 0.0109(12) 0.0057(14)
C56 0.0273(14) 0.0346(15) 0.0214(13) -0.0033(11) 0.0050(11) 0.0046(12)
C61 0.0203(12) 0.0190(12) 0.0262(13) 0.0010(10) 0.0074(10) 0.0011(10)
C62 0.0262(14) 0.0290(14) 0.0258(14) 0.0013(11) 0.0069(11) 0.0005(11)
C63 0.0370(17) 0.0410(17) 0.0330(16) 0.0050(13) 0.0167(13) -0.0025(14)
C64 0.0308(16) 0.0324(16) 0.0516(19) 0.0121(14) 0.0187(14) -0.0030(13)
C65 0.0259(14) 0.0221(14) 0.0503(19) -0.0022(13) 0.0087(13) -0.0040(11)
C66 0.0251(13) 0.0212(13) 0.0302(14) -0.0029(11) 0.0073(11) -0.0010(10)
C71 0.0180(12) 0.0235(12) 0.0194(12) 0.0005(10) 0.0049(9) 0.0009(10)
C72 0.0330(15) 0.0249(14) 0.0308(15) -0.0030(11) 0.0134(12) -0.0013(11)
C73 0.0452(19) 0.0216(14) 0.0501(19) 0.0004(13) 0.0193(16) 0.0006(13)
C74 0.0444(19) 0.0296(16) 0.0463(19) 0.0142(14) 0.0151(15) 0.0012(14)
C75 0.0437(18) 0.0375(17) 0.0256(14) 0.0095(12) 0.0097(13) -0.0003(14)
C76 0.0313(15) 0.0279(14) 0.0234(13) 0.0027(11) 0.0085(11) 0.0031(11)
C81 0.0210(12) 0.0211(12) 0.0227(12) -0.0029(10) 0.0097(10) -0.0012(10)
C82 0.0281(14) 0.0296(14) 0.0249(13) -0.0024(11) 0.0100(11) 0.0002(11)
C83 0.0392(17) 0.0392(17) 0.0271(14) -0.0026(12) 0.0181(13) -0.0040(13)
C84 0.0350(16) 0.0389(17) 0.0412(17) -0.0116(14) 0.0264(14) -0.0074(13)
C85 0.0279(15) 0.0342(16) 0.0434(17) -0.0037(13) 0.0167(13) 0.0035(12)
C86 0.0272(14) 0.0301(14) 0.0280(14) -0.0005(11) 0.0126(12) 0.0048(11)
B1 0.0359(18) 0.046(2) 0.0216(15) 0.0013(14) 0.0116(14) -0.0005(15)
Cl1 0.1203(12) 0.0732(8) 0.0834(9) -0.0155(7) 0.0563(8) -0.0277(8)
Cl2 0.0628(7) 0.0898(9) 0.0838(9) 0.0280(7) 0.0162(6) -0.0029(6)

loop_
_atom_type_symbol
_atom_type_description
_atom_type_scat_dispersion_real
_atom_type_scat_dispersion_imag
_atom_type_scat_source
C C 0.0033 0.0016 'International Tables Vol C Tables 4.2.6.8 and 6.1.1.4'
H H 0.0000 0.0000 'International Tables Vol C Tables 4.2.6.8 and 6.1.1.4'
B B 0.0013 0.0007 'International Tables Vol C Tables 4.2.6.8 and 6.1.1.4'
N N 0.0061 0.0033 'International Tables Vol C Tables 4.2.6.8 and 6.1.1.4'
F F 0.0171 0.0103 'International Tables Vol C Tables 4.2.6.8 and 6.1.1.4'
P P 0.1023 0.0942 'International Tables Vol C Tables 4.2.6.8 and 6.1.1.4'
Ru Ru -1.2594 0.8363 'International Tables Vol C Tables 4.2.6.8 and 6.1.1.4'
Cl Cl 0.1484 0.1585 'International Tables Vol C Tables 4.2.6.8 and 6.1.1.4'

loop_
_geom_angle_atom_site_label_1
_geom_angle_atom_site_label_2
_geom_angle_atom_site_label_3
_geom_angle
_geom_angle_site_symmetry_1
_geom_angle_site_symmetry_3
_geom_angle_publ_flag
H1RU Ru1 C5 174.8(11) . . ?
H1RU Ru1 P3 90.0(11) . . ?
C5 Ru1 P3 86.94(7) . . ?
H1RU Ru1 P1 79.6(11) . . ?
C5 Ru1 P1 96.61(7) . . ?
P3 Ru1 P1 97.18(3) . . ?
H1RU Ru1 P2 85.7(11) . . ?
C5 Ru1 P2 97.37(7) . . ?
P3 Ru1 P2 175.68(2) . . ?
P1 Ru1 P2 82.69(3) . . ?
H1RU Ru1 P4 92.8(11) . . ?
C5 Ru1 P4 90.95(7) . . ?
P3 Ru1 P4 82.11(3) . . ?
P1 Ru1 P4 172.37(2) . . ?
P2 Ru1 P4 97.44(3) . . ?
C11 P1 C1 104.46(12) . . ?
C11 P1 C21 102.72(12) . . ?
C1 P1 C21 99.18(12) . . ?
C11 P1 Ru1 118.76(8) . . ?
C1 P1 Ru1 106.76(9) . . ?
C21 P1 Ru1 122.05(9) . . ?
C41 P2 C31 102.39(12) . . ?
C41 P2 C2 100.04(11) . . ?
C31 P2 C2 99.72(12) . . ?
C41 P2 Ru1 117.56(9) . . ?
C31 P2 Ru1 123.98(9) . . ?
C2 P2 Ru1 109.35(8) . . ?
C51 P3 C61 101.56(12) . . ?
C51 P3 C3 102.34(12) . . ?
C61 P3 C3 100.19(12) . . ?
C51 P3 Ru1 121.78(8) . . ?
C61 P3 Ru1 121.67(9) . . ?
C3 P3 Ru1 105.74(8) . . ?
C71 P4 C81 102.54(12) . . ?
C71 P4 C4 101.99(11) . . ?
C81 P4 C4 98.60(12) . . ?
C71 P4 Ru1 118.44(8) . . ?
C81 P4 Ru1 123.13(9) . . ?
C4 P4 Ru1 108.56(8) . . ?
C5 N1 B1 172.5(3) . . ?
C2 C1 P1 108.71(17) . . ?
C1 C2 P2 110.79(17) . . ?
C4 C3 P3 106.69(17) . . ?
C3 C4 P4 111.24(17) . . ?
N1 C5 Ru1 175.5(2) . . ?
C12 C11 C16 118.7(2) . . ?
C12 C11 P1 118.17(19) . . ?
C16 C11 P1 123.1(2) . . ?
C13 C12 C11 121.0(3) . . ?
C14 C13 C12 119.6(3) . . ?
C15 C14 C13 120.1(3) . . ?
C14 C15 C16 120.4(3) . . ?
C15 C16 C11 120.1(3) . . ?
C22 C21 C26 119.1(2) . . ?
C22 C21 P1 122.9(2) . . ?
C26 C21 P1 117.9(2) . . ?
C23 C22 C21 120.0(3) . . ?
C22 C23 C24 120.7(3) . . ?
C25 C24 C23 119.4(3) . . ?
C24 C25 C26 120.5(3) . . ?
C25 C26 C21 120.3(3) . . ?
C36 C31 C32 118.8(3) . . ?
C36 C31 P2 121.2(2) . . ?
C32 C31 P2 120.0(2) . . ?
C33 C32 C31 120.1(3) . . ?
C34 C33 C32 121.0(3) . . ?
C33 C34 C35 119.3(3) . . ?
C36 C35 C34 120.1(3) . . ?
C31 C36 C35 120.7(3) . . ?
C46 C41 C42 118.5(2) . . ?
C46 C41 P2 118.35(19) . . ?
C42 C41 P2 123.2(2) . . ?
C43 C42 C41 120.0(3) . . ?
C44 C43 C42 120.9(3) . . ?
C45 C44 C43 119.7(3) . . ?
C44 C45 C46 119.8(3) . . ?
C41 C46 C45 121.1(3) . . ?
C52 C51 C56 118.0(2) . . ?
C52 C51 P3 120.9(2) . . ?
C56 C51 P3 121.1(2) . . ?
C53 C52 C51 120.9(3) . . ?
C54 C53 C52 120.4(3) . . ?
C55 C54 C53 119.7(3) . . ?
C54 C55 C56 120.2(3) . . ?
C55 C56 C51 120.8(3) . . ?
C62 C61 C66 119.0(3) . . ?
C62 C61 P3 121.9(2) . . ?
C66 C61 P3 119.1(2) . . ?
C61 C62 C63 120.2(3) . . ?
C64 C63 C62 120.2(3) . . ?
C63 C64 C65 120.1(3) . . ?
C64 C65 C66 120.1(3) . . ?
C65 C66 C61 120.4(3) . . ?
C76 C71 C72 118.6(2) . . ?
C76 C71 P4 120.0(2) . . ?
C72 C71 P4 121.3(2) . . ?
C73 C72 C71 120.6(3) . . ?
C74 C73 C72 119.9(3) . . ?
C75 C74 C73 120.1(3) . . ?
C74 C75 C76 120.0(3) . . ?
C75 C76 C71 120.8(3) . . ?
C82 C81 C86 118.8(2) . . ?
C82 C81 P4 120.8(2) . . ?
C86 C81 P4 120.2(2) . . ?
C81 C82 C83 121.0(3) . . ?
C84 C83 C82 119.7(3) . . ?
C83 C84 C85 120.4(3) . . ?
C84 C85 C86 120.1(3) . . ?
C85 C86 C81 120.1(3) . . ?
F2 B1 F1 111.2(3) . . ?
F2 B1 F3 110.1(3) . . ?
F1 B1 F3 109.6(3) . . ?
F2 B1 N1 109.8(3) . . ?
F1 B1 N1 108.3(3) . . ?
F3 B1 N1 107.7(3) . . ?
C1S* Cl1 C1S 47.5(4) . . ?
C1S Cl2 C1S* 48.3(4) . . ?
Cl2 C1S Cl1 113.5(4) . . ?
Cl1 C1S* Cl2 114.9(5) . . ?

loop_
_geom_bond_atom_site_label_1
_geom_bond_atom_site_label_2
_geom_bond_distance
_geom_bond_site_symmetry_2
_geom_bond_publ_flag
Ru1 H1RU 1.67(3) . ?
Ru1 C5 2.024(3) . ?
Ru1 P3 2.3307(7) . ?
Ru1 P1 2.3370(7) . ?
Ru1 P2 2.3497(7) . ?
Ru1 P4 2.3611(7) . ?
P1 C11 1.826(3) . ?
P1 C1 1.838(2) . ?
P1 C21 1.838(3) . ?
P2 C41 1.836(3) . ?
P2 C31 1.837(3) . ?
P2 C2 1.866(3) . ?
P3 C51 1.827(3) . ?
P3 C61 1.842(3) . ?
P3 C3 1.843(3) . ?
P4 C71 1.829(3) . ?
P4 C81 1.837(3) . ?
P4 C4 1.867(2) . ?
F1 B1 1.373(4) . ?
F2 B1 1.359(4) . ?
F3 B1 1.384(4) . ?
N1 C5 1.157(3) . ?
N1 B1 1.562(4) . ?
C1 C2 1.517(4) . ?
C3 C4 1.526(4) . ?
C11 C12 1.393(3) . ?
C11 C16 1.398(4) . ?
C12 C13 1.390(4) . ?
C13 C14 1.389(4) . ?
C14 C15 1.378(4) . ?
C15 C16 1.395(4) . ?
C21 C22 1.390(4) . ?
C21 C26 1.400(4) . ?
C22 C23 1.388(4) . ?
C23 C24 1.389(4) . ?
C24 C25 1.381(4) . ?
C25 C26 1.385(4) . ?
C31 C36 1.386(4) . ?
C31 C32 1.403(4) . ?
C32 C33 1.385(4) . ?
C33 C34 1.374(5) . ?
C34 C35 1.399(5) . ?
C35 C36 1.387(4) . ?
C41 C46 1.393(4) . ?
C41 C42 1.396(4) . ?
C42 C43 1.394(4) . ?
C43 C44 1.380(5) . ?
C44 C45 1.378(4) . ?
C45 C46 1.396(4) . ?
C51 C52 1.396(4) . ?
C51 C56 1.403(4) . ?
C52 C53 1.384(4) . ?
C53 C54 1.382(4) . ?
C54 C55 1.380(5) . ?
C55 C56 1.386(4) . ?
C61 C62 1.391(4) . ?
C61 C66 1.399(4) . ?
C62 C63 1.400(4) . ?
C63 C64 1.378(4) . ?
C64 C65 1.382(5) . ?
C65 C66 1.393(4) . ?
C71 C76 1.393(4) . ?
C71 C72 1.396(4) . ?
C72 C73 1.389(4) . ?
C73 C74 1.386(5) . ?
C74 C75 1.380(5) . ?
C75 C76 1.388(4) . ?
C81 C82 1.378(4) . ?
C81 C86 1.402(4) . ?
C82 C83 1.403(4) . ?
C83 C84 1.373(4) . ?
C84 C85 1.379(4) . ?
C85 C86 1.399(4) . ?
Cl1 C1S* 1.724(6) . ?
Cl1 C1S 1.777(5) . ?
Cl2 C1S 1.709(5) . ?
Cl2 C1S* 1.735(6) . ?
